data_8106815
loop_
_publ_author_name
'Zhao, Yan'
'Zhang, Li'

_publ_section_title
;
 Crystal structure of 4-(3-(pyridin-3-yl)-1H-1,2,4-triazol-5-yl)benzoic
 acid, C14H10N4O2
;
_journal_issue 1
_journal_name_full 'Zeitschrift f\"ur Kristallographie - New Crystal Structures'
_journal_page_first 169
_journal_page_last 170
_journal_paper_doi 10.1515/ncrs-2015-0070
_journal_volume 231
_journal_year 2016
_chemical_formula_sum 'C14 H10 N4 O2'
_chemical_formula_weight 266.26
_space_group_IT_number 14
_space_group_name_Hall '-P 2ybc'
_space_group_name_H-M_alt 'P 1 21/c 1'
_symmetry_cell_setting monoclinic
_symmetry_space_group_name_H-M 'P 1 21/c 1'
_atom_sites_solution_hydrogens geom
_atom_sites_solution_primary direct
_atom_sites_solution_secondary difmap
_cell_angle_alpha 90.00
_cell_angle_beta 102.306(19)
_cell_angle_gamma 90.00
_cell_formula_units_Z 4
_cell_length_a 11.750(18)
_cell_length_b 8.194(13)
_cell_length_c 12.91(2)
_cell_measurement_reflns_used 1547
_cell_measurement_temperature 296(2)
_cell_measurement_theta_max 24.32
_cell_measurement_theta_min 2.96
_cell_volume 1214(3)
_computing_cell_refinement 'Bruker SMART'
_computing_data_collection 'Bruker SMART'
_computing_data_reduction 'Bruker SAINT'
_computing_molecular_graphics 'Bruker SHELXTL'
_computing_publication_material 'Bruker SHELXTL'
_computing_structure_refinement 'SHELXL-97 (Sheldrick, 1997)'
_computing_structure_solution 'SHELXS-97 (Sheldrick, 1990)'
_diffrn_ambient_temperature 296(2)
_diffrn_measured_fraction_theta_full 0.999
_diffrn_measured_fraction_theta_max 0.999
_diffrn_measurement_device_type 'CCD area detector'
_diffrn_measurement_method 'phi and omega scans'
_diffrn_radiation_monochromator graphite
_diffrn_radiation_source 'fine-focus sealed tube'
_diffrn_radiation_type MoK\a
_diffrn_radiation_wavelength 0.71073
_diffrn_reflns_av_R_equivalents 0.0557
_diffrn_reflns_av_sigmaI/netI 0.0568
_diffrn_reflns_limit_h_max 14
_diffrn_reflns_limit_h_min -14
_diffrn_reflns_limit_k_max 9
_diffrn_reflns_limit_k_min -9
_diffrn_reflns_limit_l_max 15
_diffrn_reflns_limit_l_min -15
_diffrn_reflns_number 8428
_diffrn_reflns_theta_full 25.50
_diffrn_reflns_theta_max 25.50
_diffrn_reflns_theta_min 2.96
_diffrn_standards_decay_% 0
_diffrn_standards_interval_count 0
_diffrn_standards_interval_time 0
_diffrn_standards_number 0
_exptl_absorpt_coefficient_mu 0.102
_exptl_absorpt_correction_T_max 0.9818
_exptl_absorpt_correction_T_min 0.9690
_exptl_absorpt_correction_type multi-scan
_exptl_absorpt_process_details sadabs
_exptl_crystal_colour colourless
_exptl_crystal_density_diffrn 1.456
_exptl_crystal_density_method 'not measured'
_exptl_crystal_description block
_exptl_crystal_F_000 552
_exptl_crystal_size_max 0.31
_exptl_crystal_size_mid 0.22
_exptl_crystal_size_min 0.18
_refine_diff_density_max 0.224
_refine_diff_density_min -0.231
_refine_diff_density_rms 0.048
_refine_ls_extinction_method none
_refine_ls_goodness_of_fit_ref 1.028
_refine_ls_hydrogen_treatment constr
_refine_ls_matrix_type full
_refine_ls_number_parameters 182
_refine_ls_number_reflns 2257
_refine_ls_number_restraints 0
_refine_ls_restrained_S_all 1.028
_refine_ls_R_factor_all 0.1017
_refine_ls_R_factor_gt 0.0505
_refine_ls_shift/su_max 0.000
_refine_ls_shift/su_mean 0.000
_refine_ls_structure_factor_coef Fsqd
_refine_ls_weighting_details 'calc w=1/[\s^2^(Fo^2^)+(0.0470P)^2^+0.7330P] where P=(Fo^2^+2Fc^2^)/3'
_refine_ls_weighting_scheme calc
_refine_ls_wR_factor_gt 0.1098
_refine_ls_wR_factor_ref 0.1327
_reflns_number_gt 1385
_reflns_number_total 2257
_reflns_threshold_expression >2sigma(I)
_cod_data_source_file suppl_ncrs-2015-0070_suppl.cif
_cod_data_source_block a
_cod_depositor_comments
;
The following automatic conversions were performed:

data item '_symmetry_cell_setting' value 'Monoclinic' was changed to
'monoclinic' in accordance with the built-in table derived from the
CIF Core dictionary named 'cif_core.dic' version 2.4.5 last updated
on 2014-11-21.

Automatic conversion script
Id: cif_fix_values 8738 2021-04-28 16:35:53Z antanas 
;
_cod_original_sg_symbol_H-M P2(1)/c
_cod_database_code 8106815

loop_
_symmetry_equiv_pos_as_xyz
'x, y, z'
'-x, y+1/2, -z+1/2'
'-x, -y, -z'
'x, -y-1/2, z-1/2'

loop_
_atom_site_label
_atom_site_type_symbol
_atom_site_fract_x
_atom_site_fract_y
_atom_site_fract_z
_atom_site_U_iso_or_equiv
_atom_site_adp_type
_atom_site_occupancy
_atom_site_symmetry_multiplicity
_atom_site_calc_flag
_atom_site_refinement_flags
_atom_site_disorder_assembly
_atom_site_disorder_group
N1 N 0.8217(2) 0.5696(3) 0.02612(16) 0.0354(6) Uani 1 1 d . . .
N2 N 0.7896(2) 0.5682(3) -0.14655(17) 0.0386(6) Uani 1 1 d . . .
H2N H 0.7572 0.5459 -0.2112 0.046 Uiso 1 1 calc R . .
N3 N 0.8851(2) 0.6638(3) -0.11647(17) 0.0396(6) Uani 1 1 d . . .
N4 N 1.1655(2) 0.9188(3) 0.07575(18) 0.0394(6) Uani 1 1 d . . .
O1 O 0.33439(18) 0.0896(3) 0.03789(14) 0.0471(6) Uani 1 1 d . . .
H1 H 0.2780 0.0296 0.0355 0.071 Uiso 1 1 calc R . .
O2 O 0.28857(18) 0.0532(3) -0.13668(15) 0.0512(6) Uani 1 1 d . . .
C1 C 0.3506(3) 0.1131(3) -0.0577(2) 0.0368(7) Uani 1 1 d . . .
C2 C 0.6248(2) 0.3588(4) 0.0307(2) 0.0382(7) Uani 1 1 d . . .
H2 H 0.6739 0.3886 0.0943 0.046 Uiso 1 1 calc R . .
C3 C 0.4541(2) 0.2174(3) -0.0608(2) 0.0340(7) Uani 1 1 d . . .
C4 C 0.5754(3) 0.3637(4) -0.1588(2) 0.0430(8) Uani 1 1 d . . .
H4 H 0.5908 0.3968 -0.2233 0.052 Uiso 1 1 calc R . .
C5 C 0.5285(2) 0.2648(4) 0.0322(2) 0.0381(7) Uani 1 1 d . . .
H5 H 0.5130 0.2325 0.0969 0.046 Uiso 1 1 calc R . .
C6 C 0.4785(3) 0.2686(4) -0.1569(2) 0.0429(8) Uani 1 1 d . . .
H6 H 0.4291 0.2386 -0.2204 0.051 Uiso 1 1 calc R . .
C7 C 0.6501(2) 0.4101(3) -0.0643(2) 0.0340(7) Uani 1 1 d . . .
C8 C 0.7527(2) 0.5131(3) -0.0614(2) 0.0333(7) Uani 1 1 d . . .
C9 C 0.9009(2) 0.6609(3) -0.0117(2) 0.0327(7) Uani 1 1 d . . .
C10 C 1.0818(2) 0.8292(4) 0.0167(2) 0.0374(7) Uani 1 1 d . . .
H10 H 1.0818 0.8165 -0.0549 0.045 Uiso 1 1 calc R . .
C11 C 0.9940(2) 0.7532(3) 0.0568(2) 0.0332(7) Uani 1 1 d . . .
C12 C 0.9956(3) 0.7745(4) 0.1641(2) 0.0411(8) Uani 1 1 d . . .
H12 H 0.9387 0.7264 0.1943 0.049 Uiso 1 1 calc R . .
C13 C 1.0824(3) 0.8678(4) 0.2255(2) 0.0463(8) Uani 1 1 d . . .
H13 H 1.0848 0.8832 0.2973 0.056 Uiso 1 1 calc R . .
C14 C 1.1649(3) 0.9374(4) 0.1789(2) 0.0459(8) Uani 1 1 d . . .
H14 H 1.2231 1.0002 0.2206 0.055 Uiso 1 1 calc R . .

loop_
_atom_site_aniso_label
_atom_site_aniso_U_11
_atom_site_aniso_U_22
_atom_site_aniso_U_33
_atom_site_aniso_U_23
_atom_site_aniso_U_13
_atom_site_aniso_U_12
N1 0.0391(14) 0.0374(15) 0.0298(12) 0.0002(11) 0.0081(11) -0.0049(12)
N2 0.0440(15) 0.0415(16) 0.0306(12) -0.0027(11) 0.0084(11) -0.0083(13)
N3 0.0433(15) 0.0425(15) 0.0333(13) -0.0007(11) 0.0090(11) -0.0116(13)
N4 0.0413(14) 0.0391(15) 0.0392(14) -0.0018(12) 0.0117(11) -0.0059(13)
O1 0.0514(14) 0.0568(15) 0.0348(11) -0.0011(10) 0.0128(10) -0.0201(11)
O2 0.0556(14) 0.0620(16) 0.0335(11) -0.0041(10) 0.0043(10) -0.0206(12)
C1 0.0428(18) 0.0351(18) 0.0326(16) -0.0003(13) 0.0083(14) -0.0026(14)
C2 0.0394(17) 0.0464(19) 0.0273(14) 0.0011(13) 0.0036(12) -0.0083(15)
C3 0.0375(16) 0.0338(17) 0.0316(14) -0.0001(13) 0.0093(12) -0.0023(14)
C4 0.0510(19) 0.051(2) 0.0278(15) -0.0017(14) 0.0115(14) -0.0169(17)
C5 0.0436(17) 0.0430(19) 0.0282(14) 0.0044(13) 0.0086(13) -0.0054(16)
C6 0.0496(19) 0.049(2) 0.0287(14) -0.0038(14) 0.0064(13) -0.0160(17)
C7 0.0384(17) 0.0316(16) 0.0325(14) 0.0002(13) 0.0084(13) -0.0021(14)
C8 0.0377(16) 0.0329(17) 0.0301(14) 0.0024(12) 0.0093(12) 0.0008(14)
C9 0.0377(17) 0.0306(16) 0.0312(15) 0.0009(12) 0.0108(13) -0.0003(14)
C10 0.0442(17) 0.0372(18) 0.0325(15) -0.0015(13) 0.0124(13) -0.0037(15)
C11 0.0360(16) 0.0307(16) 0.0337(14) 0.0014(13) 0.0093(12) -0.0031(14)
C12 0.0473(19) 0.0423(19) 0.0358(16) -0.0012(14) 0.0134(14) -0.0092(16)
C13 0.059(2) 0.049(2) 0.0325(16) -0.0030(14) 0.0135(15) -0.0149(18)
C14 0.052(2) 0.045(2) 0.0400(17) -0.0006(15) 0.0073(15) -0.0095(17)

loop_
_atom_type_symbol
_atom_type_description
_atom_type_scat_dispersion_real
_atom_type_scat_dispersion_imag
_atom_type_scat_source
C C 0.0033 0.0016 'International Tables Vol C Tables 4.2.6.8 and 6.1.1.4'
H H 0.0000 0.0000 'International Tables Vol C Tables 4.2.6.8 and 6.1.1.4'
N N 0.0061 0.0033 'International Tables Vol C Tables 4.2.6.8 and 6.1.1.4'
O O 0.0106 0.0060 'International Tables Vol C Tables 4.2.6.8 and 6.1.1.4'

loop_
_geom_angle_atom_site_label_1
_geom_angle_atom_site_label_2
_geom_angle_atom_site_label_3
_geom_angle
_geom_angle_site_symmetry_1
_geom_angle_site_symmetry_3
C8 N1 C9 103.1(2) . .
C8 N2 N3 110.6(2) . .
C8 N2 H2N 124.7 . .
N3 N2 H2N 124.7 . .
C9 N3 N2 102.1(2) . .
C10 N4 C14 118.2(3) . .
C1 O1 H1 109.5 . .
O2 C1 O1 123.3(3) . .
O2 C1 C3 123.5(3) . .
O1 C1 C3 113.2(2) . .
C5 C2 C7 121.0(3) . .
C5 C2 H2 119.5 . .
C7 C2 H2 119.5 . .
C5 C3 C6 118.5(3) . .
C5 C3 C1 120.3(2) . .
C6 C3 C1 121.2(2) . .
C6 C4 C7 120.4(3) . .
C6 C4 H4 119.8 . .
C7 C4 H4 119.8 . .
C2 C5 C3 121.0(3) . .
C2 C5 H5 119.5 . .
C3 C5 H5 119.5 . .
C4 C6 C3 120.6(3) . .
C4 C6 H6 119.7 . .
C3 C6 H6 119.7 . .
C2 C7 C4 118.5(3) . .
C2 C7 C8 118.8(2) . .
C4 C7 C8 122.7(3) . .
N1 C8 N2 109.6(3) . .
N1 C8 C7 124.9(2) . .
N2 C8 C7 125.5(2) . .
N3 C9 N1 114.7(2) . .
N3 C9 C11 122.2(2) . .
N1 C9 C11 123.1(2) . .
N4 C10 C11 123.2(3) . .
N4 C10 H10 118.4 . .
C11 C10 H10 118.4 . .
C12 C11 C10 117.3(3) . .
C12 C11 C9 121.2(3) . .
C10 C11 C9 121.5(3) . .
C13 C12 C11 119.5(3) . .
C13 C12 H12 120.3 . .
C11 C12 H12 120.3 . .
C14 C13 C12 119.0(3) . .
C14 C13 H13 120.5 . .
C12 C13 H13 120.5 . .
N4 C14 C13 122.8(3) . .
N4 C14 H14 118.6 . .
C13 C14 H14 118.6 . .

loop_
_geom_bond_atom_site_label_1
_geom_bond_atom_site_label_2
_geom_bond_distance
_geom_bond_site_symmetry_2
N1 C8 1.326(4) .
N1 C9 1.363(4) .
N2 C8 1.343(4) .
N2 N3 1.356(3) .
N2 H2N 0.8600 .
N3 C9 1.325(4) .
N4 C10 1.330(4) .
N4 C14 1.342(4) .
O1 C1 1.303(4) .
O1 H1 0.8200 .
O2 C1 1.223(3) .
C1 C3 1.494(4) .
C2 C5 1.373(4) .
C2 C7 1.387(4) .
C2 H2 0.9300 .
C3 C5 1.382(4) .
C3 C6 1.396(4) .
C4 C6 1.384(4) .
C4 C7 1.395(4) .
C4 H4 0.9300 .
C5 H5 0.9300 .
C6 H6 0.9300 .
C7 C8 1.465(4) .
C9 C11 1.462(4) .
C10 C11 1.396(4) .
C10 H10 0.9300 .
C11 C12 1.392(4) .
C12 C13 1.381(4) .
C12 H12 0.9300 .
C13 C14 1.369(4) .
C13 H13 0.9300 .
C14 H14 0.9300 .

loop_
_geom_hbond_atom_site_label_D
_geom_hbond_atom_site_label_H
_geom_hbond_atom_site_label_A
_geom_hbond_distance_DH
_geom_hbond_distance_HA
_geom_hbond_distance_DA
_geom_hbond_angle_DHA
_geom_hbond_site_symmetry_A
N2 H2N O2 0.86 1.92 2.756(5) 162.5 2_654
O1 H1 N4 0.82 1.77 2.559(4) 160.7 1_445

loop_
_geom_torsion_atom_site_label_1
_geom_torsion_atom_site_label_2
_geom_torsion_atom_site_label_3
_geom_torsion_atom_site_label_4
_geom_torsion
_geom_torsion_site_symmetry_1
_geom_torsion_site_symmetry_2
_geom_torsion_site_symmetry_3
_geom_torsion_site_symmetry_4
C8 N2 N3 C9 0.0(3) . . . .
O2 C1 C3 C5 -172.1(3) . . . .
O1 C1 C3 C5 6.5(4) . . . .
O2 C1 C3 C6 7.6(5) . . . .
O1 C1 C3 C6 -173.8(3) . . . .
C7 C2 C5 C3 0.4(5) . . . .
C6 C3 C5 C2 -0.6(4) . . . .
C1 C3 C5 C2 179.2(3) . . . .
C7 C4 C6 C3 -0.2(5) . . . .
C5 C3 C6 C4 0.4(5) . . . .
C1 C3 C6 C4 -179.3(3) . . . .
C5 C2 C7 C4 -0.1(4) . . . .
C5 C2 C7 C8 178.8(3) . . . .
C6 C4 C7 C2 0.0(5) . . . .
C6 C4 C7 C8 -178.9(3) . . . .
C9 N1 C8 N2 0.1(3) . . . .
C9 N1 C8 C7 -178.3(3) . . . .
N3 N2 C8 N1 -0.1(3) . . . .
N3 N2 C8 C7 178.3(3) . . . .
C2 C7 C8 N1 -3.7(4) . . . .
C4 C7 C8 N1 175.2(3) . . . .
C2 C7 C8 N2 178.1(3) . . . .
C4 C7 C8 N2 -3.0(5) . . . .
N2 N3 C9 N1 0.1(3) . . . .
N2 N3 C9 C11 -178.0(3) . . . .
C8 N1 C9 N3 -0.1(3) . . . .
C8 N1 C9 C11 178.0(3) . . . .
C14 N4 C10 C11 -0.3(4) . . . .
N4 C10 C11 C12 0.2(4) . . . .
N4 C10 C11 C9 177.6(3) . . . .
N3 C9 C11 C12 167.3(3) . . . .
N1 C9 C11 C12 -10.6(4) . . . .
N3 C9 C11 C10 -9.9(4) . . . .
N1 C9 C11 C10 172.1(3) . . . .
C10 C11 C12 C13 -0.1(4) . . . .
C9 C11 C12 C13 -177.5(3) . . . .
C11 C12 C13 C14 0.1(5) . . . .
C10 N4 C14 C13 0.2(5) . . . .
C12 C13 C14 N4 -0.1(5) . . . .
